data_7706437
loop_
_publ_author_name
'Ding, Yi'
'Ruth, Paul Niklas'
'Herbst-Irmer, Regine'
'Stalke, Dietmar'
'Yang, Zhi'
'Roesky, Herbert W.'

_publ_section_title
;
 Pentamethyl- and 1,2,4-tri(tert-butyl)cyclopentadienyl containing p-block
 complexes - differences and similarities.
;
_journal_issue 6
_journal_name_full 'Dalton transactions (Cambridge, England : 2003)'
_journal_page_first 2067
_journal_page_last 2074
_journal_paper_doi 10.1039/d0dt04412a
_journal_volume 50
_journal_year 2021
_chemical_formula_moiety 'C34 H58 Cl4 Ga2'
_chemical_formula_sum 'C34 H58 Cl4 Ga2'
_chemical_formula_weight 748.04
_space_group_crystal_system triclinic
_space_group_IT_number 2
_space_group_name_Hall '-P 1'
_space_group_name_H-M_alt 'P -1'
_atom_sites_solution_hydrogens geom
_audit_creation_method SHELXL-2018/3
_audit_update_record
;
2020-12-11 deposited with the CCDC.	2021-01-18 downloaded from the CCDC.
;
_cell_angle_alpha 91.96(2)
_cell_angle_beta 101.72(3)
_cell_angle_gamma 90.14(2)
_cell_formula_units_Z 2
_cell_length_a 11.601(2)
_cell_length_b 12.454(2)
_cell_length_c 13.378(3)
_cell_measurement_reflns_used 7119
_cell_measurement_temperature 100(2)
_cell_measurement_theta_max 27.501
_cell_measurement_theta_min 2.416
_cell_volume 1891.3(6)
_computing_cell_refinement 'SAINT V8.40A'
_computing_data_collection 'APEX2 v2012.2'
_computing_data_reduction 'SAINT V8.40A'
_computing_molecular_graphics 'XP Version 5.1'
_computing_publication_material 'XP Version 5.1'
_computing_structure_refinement 'SHELXL-2018/3 (Sheldrick, 2018)'
_computing_structure_solution 'SHELXT(G.M.Sheldrick,Acta Cryst.(2015)A71,3-8)'
_diffrn_ambient_temperature 100(2)
_diffrn_measured_fraction_theta_full 1.000
_diffrn_measured_fraction_theta_max 0.996
_diffrn_measurement_device_type 'Bruker Smart APEX II Quazar'
_diffrn_measurement_method 'omega scans'
_diffrn_radiation_type MoK\a
_diffrn_radiation_wavelength 0.71073
_diffrn_reflns_av_R_equivalents 0.0532
_diffrn_reflns_av_unetI/netI 0.0344
_diffrn_reflns_Laue_measured_fraction_full 1.000
_diffrn_reflns_Laue_measured_fraction_max 0.996
_diffrn_reflns_limit_h_max 14
_diffrn_reflns_limit_h_min -15
_diffrn_reflns_limit_k_max 16
_diffrn_reflns_limit_k_min -16
_diffrn_reflns_limit_l_max 17
_diffrn_reflns_limit_l_min -17
_diffrn_reflns_number 74912
_diffrn_reflns_point_group_measured_fraction_full 1.000
_diffrn_reflns_point_group_measured_fraction_max 0.996
_diffrn_reflns_theta_full 25.242
_diffrn_reflns_theta_max 27.638
_diffrn_reflns_theta_min 1.556
_diffrn_source 'INCOATEC Microsource'
_exptl_absorpt_coefficient_mu 1.728
_exptl_absorpt_correction_T_max 0.745554
_exptl_absorpt_correction_T_min 0.581372
_exptl_absorpt_correction_type multi-scan
_exptl_absorpt_process_details TWINABS-2012/1
_exptl_crystal_colour colourless
_exptl_crystal_density_diffrn 1.314
_exptl_crystal_description block
_exptl_crystal_F_000 784
_exptl_crystal_size_max 0.247
_exptl_crystal_size_mid 0.118
_exptl_crystal_size_min 0.101
_refine_diff_density_max 1.190
_refine_diff_density_min -0.983
_refine_diff_density_rms 0.097
_refine_ls_extinction_method none
_refine_ls_goodness_of_fit_ref 1.065
_refine_ls_hydrogen_treatment constr
_refine_ls_matrix_type full
_refine_ls_number_parameters 380
_refine_ls_number_reflns 8777
_refine_ls_number_restraints 0
_refine_ls_restrained_S_all 1.065
_refine_ls_R_factor_all 0.0599
_refine_ls_R_factor_gt 0.0385
_refine_ls_shift/su_max 0.001
_refine_ls_shift/su_mean 0.000
_refine_ls_structure_factor_coef Fsqd
_refine_ls_weighting_details 'w=1/[\s^2^(Fo^2^)+(0.0585P)^2^+0.3937P] where P=(Fo^2^+2Fc^2^)/3'
_refine_ls_weighting_scheme calc
_refine_ls_wR_factor_gt 0.0934
_refine_ls_wR_factor_ref 0.1036
_reflns_Friedel_coverage 0.000
_reflns_number_gt 6598
_reflns_number_total 8777
_reflns_threshold_expression 'I > 2\s(I)'
_cod_data_source_file d0dt04412a2.cif
_cod_data_source_block 2
_cod_depositor_comments 'Adding full bibliography for 7706437--7706443.cif.'
_cod_database_code 7706437
_shelx_shelxl_version_number 2018/3
_shelx_space_group_comment
;
The symmetry employed for this shelxl refinement is uniquely defined
by the following loop, which should always be used as a source of
symmetry information in preference to the above space-group names.
They are only intended as comments.
;
_shelx_estimated_absorpt_t_min 0.675
_shelx_estimated_absorpt_t_max 0.845

loop_
_space_group_symop_operation_xyz
'x, y, z'
'-x, -y, -z'

loop_
_atom_site_label
_atom_site_type_symbol
_atom_site_fract_x
_atom_site_fract_y
_atom_site_fract_z
_atom_site_U_iso_or_equiv
_atom_site_adp_type
_atom_site_occupancy
_atom_site_site_symmetry_order
_atom_site_calc_flag
_atom_site_refinement_flags_posn
_atom_site_refinement_flags_adp
_atom_site_refinement_flags_occupancy
_atom_site_disorder_assembly
_atom_site_disorder_group
Ga1 Ga 0.02647(2) 0.45283(2) 0.62157(2) 0.01506(8) Uani 1 1 d . . . . .
Cl1 Cl -0.14071(5) 0.49158(5) 0.49691(5) 0.01849(14) Uani 1 1 d . . . . .
Cl2 Cl 0.04547(6) 0.59239(5) 0.72315(5) 0.02390(15) Uani 1 1 d . . . . .
C1 C 0.0511(2) 0.30333(18) 0.67247(18) 0.0139(5) Uani 1 1 d . . . . .
C2 C 0.1821(2) 0.32218(18) 0.69210(18) 0.0150(5) Uani 1 1 d . . . . .
H2 H 0.228553 0.314735 0.641466 0.018 Uiso 1 1 calc R U . . .
C3 C 0.2248(2) 0.35087(19) 0.79041(19) 0.0162(5) Uani 1 1 d . . . . .
C4 C 0.1282(2) 0.3490(2) 0.84287(19) 0.0185(5) Uani 1 1 d . . . . .
H4 H 0.135749 0.365532 0.913760 0.022 Uiso 1 1 calc R U . . .
C5 C 0.0242(2) 0.32059(19) 0.77879(19) 0.0166(5) Uani 1 1 d . . . . .
C6 C -0.0939(2) 0.3193(2) 0.8131(2) 0.0237(6) Uani 1 1 d . . . . .
C7 C -0.0825(3) 0.3813(3) 0.9161(2) 0.0362(8) Uani 1 1 d . . . . .
H7A H -0.052512 0.453941 0.910348 0.054 Uiso 1 1 calc R U . . .
H7B H -0.027831 0.343786 0.968858 0.054 Uiso 1 1 calc R U . . .
H7C H -0.159861 0.385529 0.934668 0.054 Uiso 1 1 calc R U . . .
C8 C -0.1315(3) 0.2037(2) 0.8299(2) 0.0336(7) Uani 1 1 d . . . . .
H8A H -0.144925 0.162377 0.764892 0.050 Uiso 1 1 calc R U . . .
H8B H -0.204262 0.205401 0.856460 0.050 Uiso 1 1 calc R U . . .
H8C H -0.069234 0.169878 0.879158 0.050 Uiso 1 1 calc R U . . .
C9 C -0.1911(2) 0.3755(2) 0.7374(2) 0.0279(6) Uani 1 1 d . . . . .
H9A H -0.194800 0.344887 0.668393 0.042 Uiso 1 1 calc R U . . .
H9B H -0.173193 0.452565 0.738654 0.042 Uiso 1 1 calc R U . . .
H9C H -0.267048 0.364911 0.757189 0.042 Uiso 1 1 calc R U . . .
C10 C 0.3500(2) 0.3845(2) 0.8397(2) 0.0193(5) Uani 1 1 d . . . . .
C11 C 0.3934(3) 0.3179(2) 0.9335(2) 0.0310(7) Uani 1 1 d . . . . .
H11A H 0.393051 0.241682 0.912675 0.047 Uiso 1 1 calc R U . . .
H11B H 0.341362 0.328785 0.982160 0.047 Uiso 1 1 calc R U . . .
H11C H 0.473669 0.340523 0.965916 0.047 Uiso 1 1 calc R U . . .
C12 C 0.3511(3) 0.5041(2) 0.8718(2) 0.0268(6) Uani 1 1 d . . . . .
H12A H 0.319820 0.546281 0.811985 0.040 Uiso 1 1 calc R U . . .
H12B H 0.432051 0.527381 0.901064 0.040 Uiso 1 1 calc R U . . .
H12C H 0.302179 0.514953 0.922964 0.040 Uiso 1 1 calc R U . . .
C13 C 0.4316(2) 0.3669(2) 0.7645(2) 0.0268(6) Uani 1 1 d . . . . .
H13A H 0.434543 0.290024 0.746985 0.040 Uiso 1 1 calc R U . . .
H13B H 0.510851 0.393110 0.795839 0.040 Uiso 1 1 calc R U . . .
H13C H 0.401787 0.406159 0.702443 0.040 Uiso 1 1 calc R U . . .
C14 C 0.0082(2) 0.20518(19) 0.59773(19) 0.0164(5) Uani 1 1 d . . . . .
C15 C 0.0538(3) 0.10334(19) 0.6543(2) 0.0247(6) Uani 1 1 d . . . . .
H15A H 0.034223 0.040287 0.608004 0.037 Uiso 1 1 calc R U . . .
H15B H 0.016772 0.096070 0.713392 0.037 Uiso 1 1 calc R U . . .
H15C H 0.139399 0.108802 0.677502 0.037 Uiso 1 1 calc R U . . .
C16 C -0.1247(2) 0.1960(2) 0.5583(2) 0.0225(6) Uani 1 1 d . . . . .
H16A H -0.153167 0.261241 0.522718 0.034 Uiso 1 1 calc R U . . .
H16B H -0.163816 0.187149 0.615890 0.034 Uiso 1 1 calc R U . . .
H16C H -0.142272 0.133572 0.510867 0.034 Uiso 1 1 calc R U . . .
C17 C 0.0628(2) 0.2105(2) 0.50247(19) 0.0215(6) Uani 1 1 d . . . . .
H17A H 0.032747 0.150475 0.454934 0.032 Uiso 1 1 calc R U . . .
H17B H 0.148638 0.205786 0.522673 0.032 Uiso 1 1 calc R U . . .
H17C H 0.041771 0.278542 0.469066 0.032 Uiso 1 1 calc R U . . .
Ga2 Ga 0.46577(3) 0.04753(2) 0.37917(2) 0.01541(8) Uani 1 1 d . . . . .
Cl3 Cl 0.36201(5) 0.00944(5) 0.50755(5) 0.01872(14) Uani 1 1 d . . . . .
Cl4 Cl 0.42989(6) -0.09136(5) 0.27722(5) 0.02363(15) Uani 1 1 d . . . . .
C18 C 0.4669(2) 0.19772(18) 0.33046(18) 0.0145(5) Uani 1 1 d . . . . .
C19 C 0.5875(2) 0.17900(18) 0.30759(19) 0.0157(5) Uani 1 1 d . . . . .
H19 H 0.659077 0.186539 0.356557 0.019 Uiso 1 1 calc R U . . .
C20 C 0.5801(2) 0.15013(19) 0.20828(19) 0.0165(5) Uani 1 1 d . . . . .
C21 C 0.4567(2) 0.15259(19) 0.15897(19) 0.0181(5) Uani 1 1 d . . . . .
H21 H 0.428033 0.136259 0.088380 0.022 Uiso 1 1 calc R U . . .
C22 C 0.3866(2) 0.18103(19) 0.22562(19) 0.0171(5) Uani 1 1 d . . . . .
C23 C 0.2099(3) 0.1216(2) 0.0917(2) 0.0282(6) Uani 1 1 d . . . . .
H23A H 0.123764 0.116370 0.076401 0.042 Uiso 1 1 calc R U . . .
H23B H 0.243282 0.049335 0.095071 0.042 Uiso 1 1 calc R U . . .
H23C H 0.236259 0.160665 0.037933 0.042 Uiso 1 1 calc R U . . .
C24 C 0.6799(2) 0.1141(2) 0.15770(19) 0.0185(5) Uani 1 1 d . . . . .
C25 C 0.6649(2) -0.0069(2) 0.1331(2) 0.0254(6) Uani 1 1 d . . . . .
H25A H 0.667713 -0.044994 0.196392 0.038 Uiso 1 1 calc R U . . .
H25B H 0.728563 -0.032155 0.100236 0.038 Uiso 1 1 calc R U . . .
H25C H 0.588929 -0.020816 0.086847 0.038 Uiso 1 1 calc R U . . .
C26 C 0.6758(3) 0.1728(3) 0.0582(2) 0.0337(7) Uani 1 1 d . . . . .
H26A H 0.682661 0.250453 0.073118 0.051 Uiso 1 1 calc R U . . .
H26B H 0.600924 0.156652 0.011087 0.051 Uiso 1 1 calc R U . . .
H26C H 0.741105 0.148975 0.026857 0.051 Uiso 1 1 calc R U . . .
C27 C 0.7988(2) 0.1350(2) 0.2287(2) 0.0262(6) Uani 1 1 d . . . . .
H27A H 0.801785 0.097267 0.292237 0.039 Uiso 1 1 calc R U . . .
H27B H 0.809231 0.212366 0.244153 0.039 Uiso 1 1 calc R U . . .
H27C H 0.861691 0.108990 0.195392 0.039 Uiso 1 1 calc R U . . .
C28 C 0.4628(2) 0.29525(19) 0.40641(19) 0.0169(5) Uani 1 1 d . . . . .
C29 C 0.4779(3) 0.39708(19) 0.3497(2) 0.0261(6) Uani 1 1 d . . . . .
H29A H 0.552268 0.393881 0.325653 0.039 Uiso 1 1 calc R U . . .
H29B H 0.478893 0.459991 0.395899 0.039 Uiso 1 1 calc R U . . .
H29C H 0.412322 0.402695 0.291074 0.039 Uiso 1 1 calc R U . . .
C30 C 0.5658(2) 0.2899(2) 0.49916(19) 0.0226(6) Uani 1 1 d . . . . .
H30A H 0.562023 0.221716 0.532816 0.034 Uiso 1 1 calc R U . . .
H30B H 0.560366 0.349736 0.547467 0.034 Uiso 1 1 calc R U . . .
H30C H 0.640612 0.294950 0.476177 0.034 Uiso 1 1 calc R U . . .
C31 C 0.3510(2) 0.3029(2) 0.4502(2) 0.0220(6) Uani 1 1 d . . . . .
H31A H 0.356108 0.366366 0.496286 0.033 Uiso 1 1 calc R U . . .
H31B H 0.342848 0.238260 0.488062 0.033 Uiso 1 1 calc R U . . .
H31C H 0.282443 0.308919 0.394273 0.033 Uiso 1 1 calc R U . . .
C32 C 0.2515(2) 0.1824(2) 0.1954(2) 0.0217(6) Uani 1 1 d . . . . .
C33 C 0.1937(2) 0.1245(2) 0.2720(2) 0.0257(6) Uani 1 1 d . . . . .
H33A H 0.222030 0.156348 0.340642 0.039 Uiso 1 1 calc R U . . .
H33B H 0.213947 0.048184 0.271363 0.039 Uiso 1 1 calc R U . . .
H33C H 0.107981 0.131954 0.252996 0.039 Uiso 1 1 calc R U . . .
C34 C 0.2061(3) 0.2980(2) 0.1817(2) 0.0294(7) Uani 1 1 d . . . . .
H34A H 0.223495 0.337557 0.247693 0.044 Uiso 1 1 calc R U . . .
H34B H 0.120801 0.296344 0.155486 0.044 Uiso 1 1 calc R U . . .
H34C H 0.244973 0.333679 0.133187 0.044 Uiso 1 1 calc R U . . .

loop_
_atom_site_aniso_label
_atom_site_aniso_U_11
_atom_site_aniso_U_22
_atom_site_aniso_U_33
_atom_site_aniso_U_23
_atom_site_aniso_U_13
_atom_site_aniso_U_12
Ga1 0.01448(15) 0.01255(14) 0.01840(15) 0.00079(11) 0.00386(12) 0.00119(11)
Cl1 0.0117(3) 0.0209(3) 0.0236(3) 0.0068(2) 0.0044(2) 0.0027(2)
Cl2 0.0275(4) 0.0164(3) 0.0276(3) -0.0046(3) 0.0059(3) 0.0013(3)
C1 0.0124(12) 0.0123(11) 0.0161(12) 0.0016(9) 0.0005(10) -0.0002(10)
C2 0.0130(12) 0.0118(11) 0.0211(13) 0.0022(9) 0.0057(10) 0.0013(10)
C3 0.0132(12) 0.0113(11) 0.0233(13) 0.0023(10) 0.0012(11) -0.0023(10)
C4 0.0183(13) 0.0194(12) 0.0164(12) 0.0018(10) 0.0001(11) -0.0039(11)
C5 0.0174(13) 0.0143(12) 0.0201(13) 0.0016(10) 0.0083(11) -0.0016(10)
C6 0.0181(14) 0.0313(15) 0.0233(14) -0.0036(11) 0.0089(12) -0.0059(12)
C7 0.0256(16) 0.057(2) 0.0294(16) -0.0113(15) 0.0148(14) -0.0085(15)
C8 0.0305(17) 0.0431(18) 0.0298(16) 0.0039(14) 0.0118(14) -0.0130(15)
C9 0.0171(14) 0.0386(17) 0.0299(16) -0.0027(13) 0.0099(12) -0.0007(13)
C10 0.0153(13) 0.0160(12) 0.0240(13) 0.0003(10) -0.0023(11) -0.0027(10)
C11 0.0243(15) 0.0291(15) 0.0332(16) 0.0040(13) -0.0099(13) -0.0028(13)
C12 0.0231(15) 0.0205(13) 0.0347(16) -0.0054(12) 0.0021(13) -0.0051(12)
C13 0.0134(13) 0.0272(15) 0.0385(17) -0.0045(12) 0.0031(12) -0.0023(12)
C14 0.0146(12) 0.0134(11) 0.0200(12) -0.0005(9) 0.0004(11) -0.0008(10)
C15 0.0268(15) 0.0145(12) 0.0307(15) 0.0020(11) 0.0007(13) -0.0019(12)
C16 0.0166(13) 0.0231(13) 0.0261(14) -0.0040(11) 0.0012(11) -0.0042(11)
C17 0.0210(14) 0.0203(13) 0.0232(14) -0.0054(11) 0.0056(12) -0.0046(11)
Ga2 0.01541(15) 0.01319(14) 0.01780(15) 0.00097(11) 0.00373(12) -0.00030(11)
Cl3 0.0130(3) 0.0213(3) 0.0227(3) 0.0056(2) 0.0049(3) 0.0005(2)
Cl4 0.0283(4) 0.0165(3) 0.0253(3) -0.0038(2) 0.0043(3) -0.0029(3)
C18 0.0151(12) 0.0129(11) 0.0171(12) 0.0014(9) 0.0067(10) 0.0015(10)
C19 0.0132(12) 0.0138(11) 0.0219(13) 0.0024(10) 0.0073(10) 0.0002(10)
C20 0.0138(12) 0.0151(12) 0.0226(13) 0.0012(10) 0.0077(11) 0.0014(10)
C21 0.0191(13) 0.0178(12) 0.0179(12) 0.0025(10) 0.0046(11) 0.0026(11)
C22 0.0161(13) 0.0174(12) 0.0187(13) 0.0026(10) 0.0050(11) 0.0040(10)
C23 0.0199(14) 0.0407(17) 0.0224(14) -0.0022(12) 0.0008(12) 0.0038(13)
C24 0.0164(13) 0.0207(13) 0.0212(13) 0.0047(10) 0.0099(11) 0.0043(11)
C25 0.0216(14) 0.0273(14) 0.0282(15) -0.0065(12) 0.0084(12) 0.0047(12)
C26 0.0314(17) 0.0430(18) 0.0335(17) 0.0130(14) 0.0205(14) 0.0121(15)
C27 0.0167(14) 0.0263(14) 0.0380(17) -0.0040(12) 0.0118(13) 0.0001(12)
C28 0.0172(13) 0.0156(12) 0.0190(12) -0.0017(10) 0.0064(11) 0.0007(10)
C29 0.0323(16) 0.0169(13) 0.0326(15) 0.0012(11) 0.0145(14) 0.0024(12)
C30 0.0202(14) 0.0218(13) 0.0249(14) -0.0071(11) 0.0039(12) 0.0005(11)
C31 0.0213(14) 0.0240(13) 0.0229(14) -0.0034(11) 0.0099(12) 0.0030(12)
C32 0.0122(12) 0.0335(15) 0.0197(13) -0.0007(11) 0.0041(11) 0.0046(11)
C33 0.0128(13) 0.0387(17) 0.0263(15) -0.0002(12) 0.0055(11) -0.0020(12)
C34 0.0227(15) 0.0383(17) 0.0269(15) 0.0034(13) 0.0038(12) 0.0147(13)

loop_
_atom_type_symbol
_atom_type_description
_atom_type_scat_dispersion_real
_atom_type_scat_dispersion_imag
_atom_type_scat_source
C C 0.0033 0.0016S 'International Tables Vol C Tables 4.2.6.8 and 6.1.1.4'
H H 0.0000 0.0000 'International Tables Vol C Tables 4.2.6.8 and 6.1.1.4'
Cl Cl 0.1484 0.1585 'International Tables Vol C Tables 4.2.6.8 and 6.1.1.4'
Ga Ga 0.2307 1.6083 'International Tables Vol C Tables 4.2.6.8 and 6.1.1.4'

loop_
_geom_angle_atom_site_label_1
_geom_angle_atom_site_label_2
_geom_angle_atom_site_label_3
_geom_angle
_geom_angle_site_symmetry_1
_geom_angle_site_symmetry_3
_geom_angle_publ_flag
C1 Ga1 Cl2 122.38(7) . . ?
C1 Ga1 Cl1 119.90(7) . . ?
Cl2 Ga1 Cl1 103.26(3) . . ?
C1 Ga1 Cl1 117.33(7) . 2_566 ?
Cl2 Ga1 Cl1 100.08(3) . 2_566 ?
Cl1 Ga1 Cl1 86.94(3) . 2_566 ?
C1 Ga1 C2 37.11(9) . . ?
Cl2 Ga1 C2 108.19(6) . . ?
Cl1 Ga1 C2 148.44(6) . . ?
Cl1 Ga1 C2 90.10(6) 2_566 . ?
Ga1 Cl1 Ga1 93.06(3) . 2_566 ?
C2 C1 C5 102.2(2) . . ?
C2 C1 C14 113.7(2) . . ?
C5 C1 C14 125.4(2) . . ?
C2 C1 Ga1 89.39(14) . . ?
C5 C1 Ga1 99.87(15) . . ?
C14 C1 Ga1 119.43(16) . . ?
C3 C2 C1 111.3(2) . . ?
C3 C2 Ga1 108.07(17) . . ?
C1 C2 Ga1 53.50(11) . . ?
C3 C2 H2 124.3 . . ?
C1 C2 H2 124.3 . . ?
Ga1 C2 H2 104.6 . . ?
C2 C3 C4 107.5(2) . . ?
C2 C3 C10 127.9(2) . . ?
C4 C3 C10 124.6(2) . . ?
C5 C4 C3 112.2(2) . . ?
C5 C4 H4 123.9 . . ?
C3 C4 H4 123.9 . . ?
C4 C5 C1 106.7(2) . . ?
C4 C5 C6 123.1(2) . . ?
C1 C5 C6 129.9(2) . . ?
C5 C6 C7 109.9(2) . . ?
C5 C6 C8 111.0(2) . . ?
C7 C6 C8 106.7(2) . . ?
C5 C6 C9 112.0(2) . . ?
C7 C6 C9 106.3(2) . . ?
C8 C6 C9 110.8(2) . . ?
C6 C7 H7A 109.5 . . ?
C6 C7 H7B 109.5 . . ?
H7A C7 H7B 109.5 . . ?
C6 C7 H7C 109.5 . . ?
H7A C7 H7C 109.5 . . ?
H7B C7 H7C 109.5 . . ?
C6 C8 H8A 109.5 . . ?
C6 C8 H8B 109.5 . . ?
H8A C8 H8B 109.5 . . ?
C6 C8 H8C 109.5 . . ?
H8A C8 H8C 109.5 . . ?
H8B C8 H8C 109.5 . . ?
C6 C9 H9A 109.5 . . ?
C6 C9 H9B 109.5 . . ?
H9A C9 H9B 109.5 . . ?
C6 C9 H9C 109.5 . . ?
H9A C9 H9C 109.5 . . ?
H9B C9 H9C 109.5 . . ?
C3 C10 C13 110.4(2) . . ?
C3 C10 C11 109.5(2) . . ?
C13 C10 C11 109.0(2) . . ?
C3 C10 C12 108.8(2) . . ?
C13 C10 C12 109.4(2) . . ?
C11 C10 C12 109.7(2) . . ?
C10 C11 H11A 109.5 . . ?
C10 C11 H11B 109.5 . . ?
H11A C11 H11B 109.5 . . ?
C10 C11 H11C 109.5 . . ?
H11A C11 H11C 109.5 . . ?
H11B C11 H11C 109.5 . . ?
C10 C12 H12A 109.5 . . ?
C10 C12 H12B 109.5 . . ?
H12A C12 H12B 109.5 . . ?
C10 C12 H12C 109.5 . . ?
H12A C12 H12C 109.5 . . ?
H12B C12 H12C 109.5 . . ?
C10 C13 H13A 109.5 . . ?
C10 C13 H13B 109.5 . . ?
H13A C13 H13B 109.5 . . ?
C10 C13 H13C 109.5 . . ?
H13A C13 H13C 109.5 . . ?
H13B C13 H13C 109.5 . . ?
C16 C14 C17 106.0(2) . . ?
C16 C14 C15 109.9(2) . . ?
C17 C14 C15 107.9(2) . . ?
C16 C14 C1 115.7(2) . . ?
C17 C14 C1 110.2(2) . . ?
C15 C14 C1 106.97(19) . . ?
C14 C15 H15A 109.5 . . ?
C14 C15 H15B 109.5 . . ?
H15A C15 H15B 109.5 . . ?
C14 C15 H15C 109.5 . . ?
H15A C15 H15C 109.5 . . ?
H15B C15 H15C 109.5 . . ?
C14 C16 H16A 109.5 . . ?
C14 C16 H16B 109.5 . . ?
H16A C16 H16B 109.5 . . ?
C14 C16 H16C 109.5 . . ?
H16A C16 H16C 109.5 . . ?
H16B C16 H16C 109.5 . . ?
C14 C17 H17A 109.5 . . ?
C14 C17 H17B 109.5 . . ?
H17A C17 H17B 109.5 . . ?
C14 C17 H17C 109.5 . . ?
H17A C17 H17C 109.5 . . ?
H17B C17 H17C 109.5 . . ?
C18 Ga2 Cl4 123.09(7) . . ?
C18 Ga2 Cl3 119.28(7) . . ?
Cl4 Ga2 Cl3 102.99(3) . . ?
C18 Ga2 Cl3 116.88(8) . 2_656 ?
Cl4 Ga2 Cl3 100.43(3) . 2_656 ?
Cl3 Ga2 Cl3 87.18(3) . 2_656 ?
C18 Ga2 C19 37.17(9) . . ?
Cl4 Ga2 C19 109.30(6) . . ?
Cl3 Ga2 C19 147.61(6) . . ?
Cl3 Ga2 C19 89.54(6) 2_656 . ?
Ga2 Cl3 Ga2 92.82(3) . 2_656 ?
C19 C18 C22 102.48(19) . . ?
C19 C18 C28 113.3(2) . . ?
C22 C18 C28 125.6(2) . . ?
C19 C18 Ga2 89.53(14) . . ?
C22 C18 Ga2 99.10(15) . . ?
C28 C18 Ga2 119.94(16) . . ?
C20 C19 C18 111.0(2) . . ?
C20 C19 Ga2 107.10(17) . . ?
C18 C19 Ga2 53.31(12) . . ?
C20 C19 H19 124.5 . . ?
C18 C19 H19 124.5 . . ?
Ga2 C19 H19 105.5 . . ?
C19 C20 C21 107.3(2) . . ?
C19 C20 C24 127.1(2) . . ?
C21 C20 C24 125.5(2) . . ?
C22 C21 C20 112.2(2) . . ?
C22 C21 H21 123.9 . . ?
C20 C21 H21 123.9 . . ?
C21 C22 C18 107.0(2) . . ?
C21 C22 C32 123.1(2) . . ?
C18 C22 C32 129.7(2) . . ?
C32 C23 H23A 109.5 . . ?
C32 C23 H23B 109.5 . . ?
H23A C23 H23B 109.5 . . ?
C32 C23 H23C 109.5 . . ?
H23A C23 H23C 109.5 . . ?
H23B C23 H23C 109.5 . . ?
C20 C24 C27 110.9(2) . . ?
C20 C24 C26 110.6(2) . . ?
C27 C24 C26 109.3(2) . . ?
C20 C24 C25 107.9(2) . . ?
C27 C24 C25 109.1(2) . . ?
C26 C24 C25 109.0(2) . . ?
C24 C25 H25A 109.5 . . ?
C24 C25 H25B 109.5 . . ?
H25A C25 H25B 109.5 . . ?
C24 C25 H25C 109.5 . . ?
H25A C25 H25C 109.5 . . ?
H25B C25 H25C 109.5 . . ?
C24 C26 H26A 109.5 . . ?
C24 C26 H26B 109.5 . . ?
H26A C26 H26B 109.5 . . ?
C24 C26 H26C 109.5 . . ?
H26A C26 H26C 109.5 . . ?
H26B C26 H26C 109.5 . . ?
C24 C27 H27A 109.5 . . ?
C24 C27 H27B 109.5 . . ?
H27A C27 H27B 109.5 . . ?
C24 C27 H27C 109.5 . . ?
H27A C27 H27C 109.5 . . ?
H27B C27 H27C 109.5 . . ?
C29 C28 C31 109.8(2) . . ?
C29 C28 C30 108.2(2) . . ?
C31 C28 C30 106.0(2) . . ?
C29 C28 C18 107.2(2) . . ?
C31 C28 C18 115.3(2) . . ?
C30 C28 C18 110.3(2) . . ?
C28 C29 H29A 109.5 . . ?
C28 C29 H29B 109.5 . . ?
H29A C29 H29B 109.5 . . ?
C28 C29 H29C 109.5 . . ?
H29A C29 H29C 109.5 . . ?
H29B C29 H29C 109.5 . . ?
C28 C30 H30A 109.5 . . ?
C28 C30 H30B 109.5 . . ?
H30A C30 H30B 109.5 . . ?
C28 C30 H30C 109.5 . . ?
H30A C30 H30C 109.5 . . ?
H30B C30 H30C 109.5 . . ?
C28 C31 H31A 109.5 . . ?
C28 C31 H31B 109.5 . . ?
H31A C31 H31B 109.5 . . ?
C28 C31 H31C 109.5 . . ?
H31A C31 H31C 109.5 . . ?
H31B C31 H31C 109.5 . . ?
C33 C32 C22 112.0(2) . . ?
C33 C32 C34 110.9(2) . . ?
C22 C32 C34 111.0(2) . . ?
C33 C32 C23 106.0(2) . . ?
C22 C32 C23 109.9(2) . . ?
C34 C32 C23 106.7(2) . . ?
C32 C33 H33A 109.5 . . ?
C32 C33 H33B 109.5 . . ?
H33A C33 H33B 109.5 . . ?
C32 C33 H33C 109.5 . . ?
H33A C33 H33C 109.5 . . ?
H33B C33 H33C 109.5 . . ?
C32 C34 H34A 109.5 . . ?
C32 C34 H34B 109.5 . . ?
H34A C34 H34B 109.5 . . ?
C32 C34 H34C 109.5 . . ?
H34A C34 H34C 109.5 . . ?
H34B C34 H34C 109.5 . . ?

loop_
_geom_bond_atom_site_label_1
_geom_bond_atom_site_label_2
_geom_bond_distance
_geom_bond_site_symmetry_2
_geom_bond_publ_flag
Ga1 C1 2.005(2) . ?
Ga1 Cl2 2.1520(8) . ?
Ga1 Cl1 2.3497(10) . ?
Ga1 Cl1 2.3817(9) 2_566 ?
Ga1 C2 2.495(2) . ?
C1 C2 1.505(3) . ?
C1 C5 1.525(3) . ?
C1 C14 1.566(3) . ?
C2 C3 1.344(3) . ?
C2 H2 0.9500 . ?
C3 C4 1.439(4) . ?
C3 C10 1.519(3) . ?
C4 C5 1.368(4) . ?
C4 H4 0.9500 . ?
C5 C6 1.531(3) . ?
C6 C7 1.538(4) . ?
C6 C8 1.540(4) . ?
C6 C9 1.541(4) . ?
C7 H7A 0.9800 . ?
C7 H7B 0.9800 . ?
C7 H7C 0.9800 . ?
C8 H8A 0.9800 . ?
C8 H8B 0.9800 . ?
C8 H8C 0.9800 . ?
C9 H9A 0.9800 . ?
C9 H9B 0.9800 . ?
C9 H9C 0.9800 . ?
C10 C13 1.526(4) . ?
C10 C11 1.528(4) . ?
C10 C12 1.535(3) . ?
C11 H11A 0.9800 . ?
C11 H11B 0.9800 . ?
C11 H11C 0.9800 . ?
C12 H12A 0.9800 . ?
C12 H12B 0.9800 . ?
C12 H12C 0.9800 . ?
C13 H13A 0.9800 . ?
C13 H13B 0.9800 . ?
C13 H13C 0.9800 . ?
C14 C16 1.527(3) . ?
C14 C17 1.537(4) . ?
C14 C15 1.538(3) . ?
C15 H15A 0.9800 . ?
C15 H15B 0.9800 . ?
C15 H15C 0.9800 . ?
C16 H16A 0.9800 . ?
C16 H16B 0.9800 . ?
C16 H16C 0.9800 . ?
C17 H17A 0.9800 . ?
C17 H17B 0.9800 . ?
C17 H17C 0.9800 . ?
Ga2 C18 2.003(2) . ?
Ga2 Cl4 2.1518(8) . ?
Ga2 Cl3 2.3486(9) . ?
Ga2 Cl3 2.3753(10) 2_656 ?
Ga2 C19 2.497(2) . ?
C18 C19 1.509(3) . ?
C18 C22 1.525(3) . ?
C18 C28 1.564(3) . ?
C19 C20 1.350(3) . ?
C19 H19 0.9500 . ?
C20 C21 1.451(3) . ?
C20 C24 1.517(3) . ?
C21 C22 1.362(3) . ?
C21 H21 0.9500 . ?
C22 C32 1.537(3) . ?
C23 C32 1.544(4) . ?
C23 H23A 0.9800 . ?
C23 H23B 0.9800 . ?
C23 H23C 0.9800 . ?
C24 C27 1.523(4) . ?
C24 C26 1.533(4) . ?
C24 C25 1.533(3) . ?
C25 H25A 0.9800 . ?
C25 H25B 0.9800 . ?
C25 H25C 0.9800 . ?
C26 H26A 0.9800 . ?
C26 H26B 0.9800 . ?
C26 H26C 0.9800 . ?
C27 H27A 0.9800 . ?
C27 H27B 0.9800 . ?
C27 H27C 0.9800 . ?
C28 C29 1.528(3) . ?
C28 C31 1.530(3) . ?
C28 C30 1.541(4) . ?
C29 H29A 0.9800 . ?
C29 H29B 0.9800 . ?
C29 H29C 0.9800 . ?
C30 H30A 0.9800 . ?
C30 H30B 0.9800 . ?
C30 H30C 0.9800 . ?
C31 H31A 0.9800 . ?
C31 H31B 0.9800 . ?
C31 H31C 0.9800 . ?
C32 C33 1.532(4) . ?
C32 C34 1.538(4) . ?
C33 H33A 0.9800 . ?
C33 H33B 0.9800 . ?
C33 H33C 0.9800 . ?
C34 H34A 0.9800 . ?
C34 H34B 0.9800 . ?
C34 H34C 0.9800 . ?
